data_4314244
loop_
_publ_author_name
'Torsten Kniess'
'Jo\~ao D. G. Correia'
'\^Angela Domingos'
'Elisa Palma'
'Isabel Santos'

_publ_section_title
;
 Synthesis and Structural Characterization of Novel Re(I) Tricarbonyl
 Complexes Anchored on a Phosphinoarylbenzylamine and a
 Phosphinoaryloxazoline Generated in Situ
;
_journal_name_full 'Inorganic Chemistry'
_journal_page_first 6130
_journal_page_last 6135
_journal_paper_doi 10.1021/ic034372v
_journal_volume 42
_journal_year 2003
_chemical_formula_moiety 'C24 H22 Br N O4 P Re'
_chemical_formula_sum 'C24 H22 Br N O4 P Re'
_chemical_formula_weight 685.51
_chemical_name_systematic
;
 ?
;
_space_group_IT_number 14
_symmetry_cell_setting monoclinic
_symmetry_space_group_name_Hall '-P 2ybc'
_symmetry_space_group_name_H-M 'P 1 21/c 1'
_atom_sites_solution_hydrogens geom
_atom_sites_solution_primary direct
_atom_sites_solution_secondary difmap
_audit_creation_method SHELXL-97
_cell_angle_alpha 90.00
_cell_angle_beta 105.742(7)
_cell_angle_gamma 90.00
_cell_formula_units_Z 4
_cell_length_a 11.2777(10)
_cell_length_b 10.3652(8)
_cell_length_c 20.7153(17)
_cell_measurement_reflns_used 25
_cell_measurement_temperature 293(2)
_cell_measurement_theta_max 16.0
_cell_measurement_theta_min 8.1
_cell_volume 2330.7(3)
_computing_cell_refinement 'CAD4 software(Enraf-Nonius,1989)'
_computing_data_collection 'CAD4 software(Enraf-Nonius,1989)'
_computing_data_reduction process-MolEN(Fair,1990)
_computing_molecular_graphics ORTEP-3(Farrugia,1997)
_computing_structure_refinement 'SHELXL-97 (Sheldrick, 1997)'
_computing_structure_solution 'SHELXS-97 (Sheldrick,1997)'
_diffrn_ambient_temperature 293(2)
_diffrn_measured_fraction_theta_full 0.994
_diffrn_measured_fraction_theta_max 0.994
_diffrn_measurement_device_type CAD4-Enraf-Nonius
_diffrn_measurement_method \w/2\qscans
_diffrn_radiation_monochromator graphite
_diffrn_radiation_source 'fine-focus sealed tube'
_diffrn_radiation_type MoK\a
_diffrn_radiation_wavelength 0.71073
_diffrn_reflns_av_R_equivalents 0.0350
_diffrn_reflns_av_sigmaI/netI 0.0431
_diffrn_reflns_limit_h_max 14
_diffrn_reflns_limit_h_min 0
_diffrn_reflns_limit_k_max 0
_diffrn_reflns_limit_k_min -13
_diffrn_reflns_limit_l_max 26
_diffrn_reflns_limit_l_min -27
_diffrn_reflns_number 5866
_diffrn_reflns_theta_full 27.98
_diffrn_reflns_theta_max 27.98
_diffrn_reflns_theta_min 1.88
_diffrn_standards_decay_% 1.5
_diffrn_standards_interval_time 60
_diffrn_standards_number 3
_exptl_absorpt_coefficient_mu 7.028
_exptl_absorpt_correction_T_max 0.9993
_exptl_absorpt_correction_T_min 0.2972
_exptl_absorpt_correction_type 'empirical via \y-scan North et al(1968)'
_exptl_crystal_colour colorless
_exptl_crystal_density_diffrn 1.954
_exptl_crystal_density_method 'not measured'
_exptl_crystal_description prism
_exptl_crystal_F_000 1320
_exptl_crystal_size_max 0.36
_exptl_crystal_size_mid 0.36
_exptl_crystal_size_min 0.14
_refine_diff_density_max 3.152
_refine_diff_density_min -1.927
_refine_diff_density_rms 0.194
_refine_ls_extinction_coef 0.00018(11)
_refine_ls_extinction_expression Fc^*^=kFc[1+0.001xFc^2^\l^3^/sin(2\q)]^-1/4^
_refine_ls_extinction_method SHELXL
_refine_ls_goodness_of_fit_ref 1.081
_refine_ls_hydrogen_treatment constr
_refine_ls_matrix_type full
_refine_ls_number_parameters 290
_refine_ls_number_reflns 5590
_refine_ls_number_restraints 0
_refine_ls_restrained_S_all 1.081
_refine_ls_R_factor_all 0.0698
_refine_ls_R_factor_gt 0.0439
_refine_ls_shift/su_max 0.001
_refine_ls_shift/su_mean 0.000
_refine_ls_structure_factor_coef Fsqd
_refine_ls_weighting_details 'calc w=1/[\s^2^(Fo^2^)+(0.0382P)^2^+17.8482P] where P=(Fo^2^+2Fc^2^)/3'
_refine_ls_weighting_scheme calc
_refine_ls_wR_factor_gt 0.0887
_refine_ls_wR_factor_ref 0.1045
_reflns_number_gt 4218
_reflns_number_total 5590
_reflns_threshold_expression >2sigma(I)
_cod_data_source_file ic034372vsi20030407_013301_1.cif
_cod_data_source_block ks376
_cod_database_code 4314244

loop_
_symmetry_equiv_pos_as_xyz
'x, y, z'
'-x, y+1/2, -z+1/2'
'-x, -y, -z'
'x, -y-1/2, z-1/2'

loop_
_atom_site_label
_atom_site_type_symbol
_atom_site_fract_x
_atom_site_fract_y
_atom_site_fract_z
_atom_site_U_iso_or_equiv
_atom_site_adp_type
_atom_site_occupancy
_atom_site_symmetry_multiplicity
_atom_site_calc_flag
_atom_site_refinement_flags
_atom_site_disorder_assembly
_atom_site_disorder_group
Re1 Re 0.26896(2) 0.14582(3) 0.805985(14) 0.02303(10) Uani 1 1 d . . .
Br1 Br 0.41513(8) -0.05603(9) 0.83089(5) 0.0394(2) Uani 1 1 d . . .
P1 P 0.15153(16) 0.07453(19) 0.88411(9) 0.0232(4) Uani 1 1 d . . .
N1 N 0.4143(6) 0.2259(6) 0.8957(3) 0.0286(14) Uani 1 1 d . . .
H1 H 0.4867 0.1977 0.8893 0.034 Uiso 1 1 calc R . .
O2 O 0.1307(6) 0.3998(6) 0.7842(4) 0.0508(17) Uani 1 1 d . . .
O1 O 0.4196(6) 0.2129(7) 0.7066(3) 0.0470(16) Uani 1 1 d . . .
C111 C -0.0784(8) 0.1719(8) 0.8132(5) 0.041(2) Uani 1 1 d . . .
H111 H -0.0338 0.2351 0.7981 0.049 Uiso 1 1 calc R . .
C6 C 0.4122(7) 0.1674(8) 0.9618(4) 0.0319(17) Uani 1 1 d . . .
H6A H 0.4895 0.1857 0.9948 0.038 Uiso 1 1 calc R . .
H6B H 0.4044 0.0744 0.9569 0.038 Uiso 1 1 calc R . .
C2 C 0.1805(7) 0.3031(9) 0.7920(4) 0.0352(18) Uani 1 1 d . . .
C11 C -0.0167(6) 0.0742(8) 0.8547(4) 0.0277(16) Uani 1 1 d . . .
C105 C 0.0902(8) 0.2362(8) 0.9793(4) 0.0334(17) Uani 1 1 d . . .
H105 H 0.0090 0.2112 0.9604 0.040 Uiso 1 1 calc R . .
C101 C 0.3070(7) 0.2188(7) 0.9868(4) 0.0273(15) Uani 1 1 d . . .
C115 C -0.0866(7) -0.0213(8) 0.8748(4) 0.0336(18) Uani 1 1 d . . .
H115 H -0.0470 -0.0888 0.9017 0.040 Uiso 1 1 calc R . .
C10 C 0.1837(7) 0.1835(7) 0.9557(4) 0.0273(16) Uani 1 1 d . . .
C12 C 0.1858(6) -0.0865(8) 0.9185(4) 0.0277(16) Uani 1 1 d . . .
C4 C 0.4301(8) 0.3683(8) 0.9020(5) 0.0396(19) Uani 1 1 d . . .
H4A H 0.4934 0.3873 0.9430 0.047 Uiso 1 1 calc R . .
H4B H 0.3537 0.4062 0.9059 0.047 Uiso 1 1 calc R . .
C102 C 0.3327(8) 0.3032(9) 1.0405(4) 0.040(2) Uani 1 1 d . . .
H102 H 0.4141 0.3232 1.0623 0.048 Uiso 1 1 calc R . .
C103 C 0.2380(9) 0.3584(10) 1.0622(4) 0.045(2) Uani 1 1 d . . .
H103 H 0.2560 0.4171 1.0975 0.054 Uiso 1 1 calc R . .
C1 C 0.3662(7) 0.1920(8) 0.7451(4) 0.0347(18) Uani 1 1 d . . .
C5 C 0.4649(8) 0.4310(9) 0.8439(4) 0.041(2) Uani 1 1 d . . .
H5A H 0.3998 0.4182 0.8028 0.049 Uiso 1 1 calc R . .
H5B H 0.4764 0.5230 0.8517 0.049 Uiso 1 1 calc R . .
O4 O 0.5750(6) 0.3747(7) 0.8378(3) 0.0547(19) Uani 1 1 d . . .
H4 H 0.5943 0.4073 0.8060 0.082 Uiso 1 1 calc R . .
C125 C 0.2235(7) -0.1113(9) 0.9861(4) 0.0364(19) Uani 1 1 d . . .
H125 H 0.2359 -0.0436 1.0166 0.044 Uiso 1 1 calc R . .
C113 C -0.2729(8) 0.0838(10) 0.8148(5) 0.045(2) Uani 1 1 d . . .
H113 H -0.3585 0.0880 0.8019 0.054 Uiso 1 1 calc R . .
C121 C 0.1687(8) -0.1887(8) 0.8732(5) 0.040(2) Uani 1 1 d . . .
H121 H 0.1443 -0.1721 0.8274 0.047 Uiso 1 1 calc R . .
C124 C 0.2435(8) -0.2400(10) 1.0091(5) 0.049(2) Uani 1 1 d . . .
H124 H 0.2681 -0.2576 1.0548 0.059 Uiso 1 1 calc R . .
C112 C -0.2051(8) 0.1759(10) 0.7942(5) 0.048(2) Uani 1 1 d . . .
H112 H -0.2451 0.2427 0.7668 0.058 Uiso 1 1 calc R . .
C114 C -0.2130(8) -0.0167(10) 0.8555(5) 0.044(2) Uani 1 1 d . . .
H114 H -0.2585 -0.0804 0.8695 0.053 Uiso 1 1 calc R . .
C123 C 0.2265(10) -0.3380(10) 0.9637(6) 0.056(3) Uani 1 1 d . . .
H123 H 0.2414 -0.4225 0.9789 0.068 Uiso 1 1 calc R . .
C3 C 0.1530(8) 0.0677(9) 0.7303(4) 0.0363(19) Uani 1 1 d . . .
C104 C 0.1171(9) 0.3260(8) 1.0312(4) 0.039(2) Uani 1 1 d . . .
H104 H 0.0536 0.3643 1.0451 0.047 Uiso 1 1 calc R . .
C122 C 0.1877(10) -0.3144(9) 0.8956(6) 0.053(3) Uani 1 1 d . . .
H122 H 0.1745 -0.3824 0.8651 0.064 Uiso 1 1 calc R . .
O3 O 0.0871(7) 0.0216(9) 0.6848(4) 0.066(2) Uani 1 1 d . . .

loop_
_atom_site_aniso_label
_atom_site_aniso_U_11
_atom_site_aniso_U_22
_atom_site_aniso_U_33
_atom_site_aniso_U_23
_atom_site_aniso_U_13
_atom_site_aniso_U_12
Re1 0.02406(14) 0.02175(15) 0.02487(15) 0.00026(14) 0.00932(9) -0.00145(13)
Br1 0.0376(4) 0.0290(4) 0.0560(5) -0.0016(4) 0.0201(4) 0.0055(3)
P1 0.0242(8) 0.0223(10) 0.0244(9) 0.0002(8) 0.0085(7) -0.0002(7)
N1 0.030(3) 0.027(3) 0.028(3) 0.000(3) 0.007(2) -0.005(3)
O2 0.052(4) 0.035(4) 0.073(5) 0.018(3) 0.030(3) 0.015(3)
O1 0.053(4) 0.055(4) 0.042(4) -0.002(3) 0.028(3) -0.016(3)
C111 0.038(4) 0.029(5) 0.056(6) 0.018(4) 0.014(4) 0.005(3)
C6 0.029(4) 0.036(5) 0.030(4) 0.003(4) 0.007(3) 0.000(3)
C2 0.027(4) 0.038(5) 0.042(5) 0.000(4) 0.012(3) 0.000(3)
C11 0.027(3) 0.027(4) 0.032(4) 0.000(3) 0.013(3) 0.000(3)
C105 0.040(4) 0.032(4) 0.032(4) -0.002(4) 0.016(3) -0.001(4)
C101 0.036(4) 0.022(4) 0.023(4) 0.006(3) 0.007(3) 0.000(3)
C115 0.038(4) 0.028(4) 0.036(4) 0.007(4) 0.013(3) -0.006(3)
C10 0.037(4) 0.021(4) 0.027(4) -0.005(3) 0.014(3) -0.001(3)
C12 0.024(3) 0.028(4) 0.032(4) 0.001(3) 0.010(3) 0.001(3)
C4 0.046(5) 0.030(5) 0.046(5) -0.006(4) 0.017(4) -0.007(4)
C102 0.049(5) 0.045(5) 0.023(4) -0.005(4) 0.004(3) -0.008(4)
C103 0.064(6) 0.036(5) 0.037(5) -0.011(4) 0.016(4) -0.001(5)
C1 0.037(4) 0.033(4) 0.036(4) -0.002(4) 0.013(3) -0.003(3)
C5 0.049(5) 0.030(5) 0.044(5) 0.000(4) 0.014(4) -0.017(4)
O4 0.044(3) 0.066(5) 0.058(4) 0.016(4) 0.022(3) -0.004(3)
C125 0.040(4) 0.035(5) 0.036(4) 0.007(4) 0.013(3) 0.001(3)
C113 0.025(4) 0.065(7) 0.047(5) -0.005(5) 0.013(4) -0.006(4)
C121 0.055(5) 0.023(4) 0.043(5) 0.001(4) 0.017(4) 0.000(4)
C124 0.046(5) 0.046(6) 0.055(6) 0.027(5) 0.012(4) 0.010(4)
C112 0.035(4) 0.057(7) 0.053(6) 0.012(5) 0.012(4) 0.015(4)
C114 0.035(4) 0.057(6) 0.042(5) -0.007(5) 0.012(4) -0.014(4)
C123 0.057(6) 0.030(5) 0.087(8) 0.016(6) 0.028(6) 0.005(4)
C3 0.040(4) 0.038(5) 0.032(4) 0.006(4) 0.012(3) -0.007(4)
C104 0.061(5) 0.027(5) 0.036(4) -0.004(4) 0.023(4) 0.008(4)
C122 0.061(6) 0.026(5) 0.074(8) -0.008(5) 0.022(5) -0.006(4)
O3 0.058(4) 0.091(6) 0.045(4) -0.018(4) 0.008(3) -0.032(4)

loop_
_atom_type_symbol
_atom_type_description
_atom_type_scat_dispersion_real
_atom_type_scat_dispersion_imag
_atom_type_scat_source
C C 0.0033 0.0016 'International Tables Vol C Tables 4.2.6.8 and 6.1.1.4'
H H 0.0000 0.0000 'International Tables Vol C Tables 4.2.6.8 and 6.1.1.4'
Br Br -0.2901 2.4595 'International Tables Vol C Tables 4.2.6.8 and 6.1.1.4'
N N 0.0061 0.0033 'International Tables Vol C Tables 4.2.6.8 and 6.1.1.4'
O O 0.0106 0.0060 'International Tables Vol C Tables 4.2.6.8 and 6.1.1.4'
P P 0.1023 0.0942 'International Tables Vol C Tables 4.2.6.8 and 6.1.1.4'
Re Re -1.0185 7.2310 'International Tables Vol C Tables 4.2.6.8 and 6.1.1.4'

loop_
_geom_angle_atom_site_label_1
_geom_angle_atom_site_label_2
_geom_angle_atom_site_label_3
_geom_angle
_geom_angle_site_symmetry_1
_geom_angle_site_symmetry_3
_geom_angle_publ_flag
C2 Re1 C3 91.4(4) . . ?
C2 Re1 C1 93.2(4) . . ?
C3 Re1 C1 87.3(3) . . ?
C2 Re1 N1 92.5(3) . . ?
C3 Re1 N1 176.0(3) . . ?
C1 Re1 N1 91.8(3) . . ?
C2 Re1 P1 90.2(3) . . ?
C3 Re1 P1 92.4(2) . . ?
C1 Re1 P1 176.6(3) . . ?
N1 Re1 P1 88.27(16) . . ?
C2 Re1 Br1 173.3(3) . . ?
C3 Re1 Br1 94.4(3) . . ?
C1 Re1 Br1 83.6(3) . . ?
N1 Re1 Br1 81.68(17) . . ?
P1 Re1 Br1 93.01(5) . . ?
C12 P1 C10 106.1(4) . . ?
C12 P1 C11 102.7(3) . . ?
C10 P1 C11 103.4(3) . . ?
C12 P1 Re1 116.0(2) . . ?
C10 P1 Re1 109.0(2) . . ?
C11 P1 Re1 118.4(3) . . ?
C4 N1 C6 110.5(6) . . ?
C4 N1 Re1 118.5(5) . . ?
C6 N1 Re1 114.2(4) . . ?
C112 C111 C11 120.4(8) . . ?
N1 C6 C101 112.2(6) . . ?
O2 C2 Re1 177.8(8) . . ?
C111 C11 C115 118.2(7) . . ?
C111 C11 P1 120.4(6) . . ?
C115 C11 P1 121.4(6) . . ?
C10 C105 C104 120.5(8) . . ?
C102 C101 C10 119.8(7) . . ?
C102 C101 C6 119.1(7) . . ?
C10 C101 C6 121.2(7) . . ?
C114 C115 C11 120.9(8) . . ?
C105 C10 C101 118.9(7) . . ?
C105 C10 P1 121.9(6) . . ?
C101 C10 P1 119.1(6) . . ?
C125 C12 C121 119.5(8) . . ?
C125 C12 P1 123.1(6) . . ?
C121 C12 P1 117.3(6) . . ?
N1 C4 C5 114.0(7) . . ?
C101 C102 C103 120.6(8) . . ?
C104 C103 C102 119.9(8) . . ?
O1 C1 Re1 175.5(8) . . ?
O4 C5 C4 108.6(7) . . ?
C12 C125 C124 119.8(9) . . ?
C112 C113 C114 119.5(8) . . ?
C122 C121 C12 120.7(9) . . ?
C123 C124 C125 119.5(9) . . ?
C113 C112 C111 121.1(9) . . ?
C115 C114 C113 119.8(8) . . ?
C124 C123 C122 121.3(9) . . ?
O3 C3 Re1 178.1(8) . . ?
C103 C104 C105 120.1(8) . . ?
C121 C122 C123 119.2(10) . . ?

loop_
_geom_bond_atom_site_label_1
_geom_bond_atom_site_label_2
_geom_bond_distance
_geom_bond_site_symmetry_2
_geom_bond_publ_flag
Re1 C2 1.892(9) . ?
Re1 C3 1.927(9) . ?
Re1 C1 1.942(8) . ?
Re1 N1 2.275(6) . ?
Re1 P1 2.4661(18) . ?
Re1 Br1 2.6267(9) . ?
P1 C12 1.815(8) . ?
P1 C10 1.820(8) . ?
P1 C11 1.828(7) . ?
N1 C4 1.488(10) . ?
N1 C6 1.505(9) . ?
O2 C2 1.138(10) . ?
O1 C1 1.145(10) . ?
C111 C112 1.376(12) . ?
C111 C11 1.388(11) . ?
C6 C101 1.514(10) . ?
C11 C115 1.397(10) . ?
C105 C10 1.390(10) . ?
C105 C104 1.392(11) . ?
C101 C102 1.382(11) . ?
C101 C10 1.414(10) . ?
C115 C114 1.373(11) . ?
C12 C125 1.372(11) . ?
C12 C121 1.394(12) . ?
C4 C5 1.511(12) . ?
C102 C103 1.388(13) . ?
C103 C104 1.382(13) . ?
C5 O4 1.408(11) . ?
C125 C124 1.414(12) . ?
C113 C112 1.363(14) . ?
C113 C114 1.393(14) . ?
C121 C122 1.380(13) . ?
C124 C123 1.361(15) . ?
C123 C122 1.382(16) . ?
C3 O3 1.135(10) . ?
